data_7130325
loop_
_publ_author_name
'Ambhore, Madan Digambar'
'SHUKLA, PRAGATI'
'Gonnade, Rajesh G.'
'Anand, Venkataramanarao Govindan'

_publ_section_title
;
 Tailoring Diradicaloid Properties of Expanded Isophlorinoids with
 Systematic Core-Modification
;
_journal_name_full 'Chemical Communications'
_journal_paper_doi 10.1039/D2CC02970G
_journal_year 2022
_chemical_formula_moiety 'C74 H26 F20 O4 S4, 4 (C H CL3)'
_chemical_formula_sum 'C78 H30 Cl12 F20 O4 S4'
_chemical_formula_weight 1964.66
_space_group_crystal_system monoclinic
_space_group_IT_number 15
_space_group_name_Hall '-C 2yc'
_space_group_name_H-M_alt 'C 1 2/c 1'
_atom_sites_solution_hydrogens geom
_audit_creation_method SHELXL-2014/7
_audit_update_record
;
2022-06-21 deposited with the CCDC.	2022-07-01 downloaded from the CCDC.
;
_cell_angle_alpha 90
_cell_angle_beta 113.851(3)
_cell_angle_gamma 90
_cell_formula_units_Z 4
_cell_length_a 25.994(3)
_cell_length_b 28.344(4)
_cell_length_c 11.9777(15)
_cell_measurement_reflns_used 9859
_cell_measurement_temperature 100(2)
_cell_measurement_theta_max 25.98
_cell_measurement_theta_min 2.32
_cell_volume 8071.2(18)
_computing_cell_refinement 'SAINT (Bruker, 2016)'
_computing_data_collection 'APEX3 (Bruker, 2016)'
_computing_data_reduction 'SAINT (Bruker, 2016)'
_computing_molecular_graphics 'Bruker SHELXTL'
_computing_publication_material 'Bruker SHELXTL'
_computing_structure_refinement 'SHELXL-2014/7 (Sheldrick, 2014)'
_computing_structure_solution 'SHELXS-97 (Sheldrick 2008)'
_diffrn_ambient_temperature 100(2)
_diffrn_detector 'CMOS-Photon 100'
_diffrn_measured_fraction_theta_full 0.999
_diffrn_measured_fraction_theta_max 0.993
_diffrn_measurement_device '\k-geometry diffractometer'
_diffrn_measurement_device_type 'D8 VENTURE APEX'
_diffrn_measurement_method '\f and \w scans'
_diffrn_radiation_type MoK\a
_diffrn_radiation_wavelength 0.71073
_diffrn_reflns_av_R_equivalents 0.1223
_diffrn_reflns_av_unetI/netI 0.0791
_diffrn_reflns_Laue_measured_fraction_full 0.999
_diffrn_reflns_Laue_measured_fraction_max 0.993
_diffrn_reflns_limit_h_max 34
_diffrn_reflns_limit_h_min -29
_diffrn_reflns_limit_k_max 37
_diffrn_reflns_limit_k_min -37
_diffrn_reflns_limit_l_max 16
_diffrn_reflns_limit_l_min -15
_diffrn_reflns_number 107896
_diffrn_reflns_point_group_measured_fraction_full 0.999
_diffrn_reflns_point_group_measured_fraction_max 0.993
_diffrn_reflns_theta_full 25.242
_diffrn_reflns_theta_max 28.480
_diffrn_reflns_theta_min 2.320
_diffrn_source 'micro-focus sealed tube'
_diffrn_source_type micro-focus
_exptl_absorpt_coefficient_mu 0.612
_exptl_absorpt_correction_T_max 0.0962
_exptl_absorpt_correction_T_min 0.0682
_exptl_absorpt_correction_type multi-scan
_exptl_absorpt_process_details 'SADABS(Bruker, 2016)'
_exptl_crystal_colour COLOURLESS
_exptl_crystal_density_diffrn 1.617
_exptl_crystal_description PLATE
_exptl_crystal_F_000 3912
_exptl_crystal_size_max 0.260
_exptl_crystal_size_mid 0.240
_exptl_crystal_size_min 0.036
_platon_squeeze_details
;
PLATON/SQUEEZE was used to correct the diffraction data for the 
contribution from disordered lattice solvent (chloroform) molecules. 
The solvent accessible void volume per unit cell was 2649 A3 (33%) 
and Electron Count/unit Cell was 890 e/A-3, estimated by PLATON. 
This electron count corresponds to four disordered chloroform molecules 
present in the unit cell. However, they have been included in
SFAC and UNIT instructions to get the correct molecular formula 
of the asymmetruc unit, formula weight, crystal density and F(000). 
;
_refine_diff_density_max 0.414
_refine_diff_density_min -0.321
_refine_diff_density_rms 0.067
_refine_ls_extinction_method none
_refine_ls_goodness_of_fit_ref 1.036
_refine_ls_hydrogen_treatment constr
_refine_ls_matrix_type full
_refine_ls_number_parameters 460
_refine_ls_number_reflns 10144
_refine_ls_number_restraints 0
_refine_ls_restrained_S_all 1.036
_refine_ls_R_factor_all 0.1091
_refine_ls_R_factor_gt 0.0595
_refine_ls_shift/su_max 0.001
_refine_ls_shift/su_mean 0.000
_refine_ls_structure_factor_coef Fsqd
_refine_ls_weighting_details 'w=1/[\s^2^(Fo^2^)+(0.0593P)^2^+8.6178P] where P=(Fo^2^+2Fc^2^)/3'
_refine_ls_weighting_scheme calc
_refine_ls_wR_factor_gt 0.1234
_refine_ls_wR_factor_ref 0.1383
_reflns_Friedel_coverage 0.000
_reflns_number_gt 6320
_reflns_number_total 10144
_reflns_threshold_expression 'I > 2\s(I)'
_cod_data_source_file d2cc02970g2.cif
_cod_data_source_block 7
_cod_original_cell_volume 8071.2(17)
_cod_original_sg_symbol_H-M 'C 2/c'
_cod_database_code 7130325
_shelx_shelxl_version_number 2014/7
_shelx_space_group_comment
;
The symmetry employed for this shelxl refinement is uniquely defined
by the following loop, which should always be used as a source of
symmetry information in preference to the above space-group names.
They are only intended as comments.
;
_shelx_estimated_absorpt_t_min 0.857
_shelx_estimated_absorpt_t_max 0.978
_platon_squeeze_void_probe_radius 1.20

loop_
_space_group_symop_operation_xyz
'x, y, z'
'-x, y, -z+1/2'
'x+1/2, y+1/2, z'
'-x+1/2, y+1/2, -z+1/2'
'-x, -y, -z'
'x, -y, z-1/2'
'-x+1/2, -y+1/2, -z'
'x+1/2, -y+1/2, z-1/2'

loop_
_atom_site_label
_atom_site_type_symbol
_atom_site_fract_x
_atom_site_fract_y
_atom_site_fract_z
_atom_site_U_iso_or_equiv
_atom_site_adp_type
_atom_site_occupancy
_atom_site_site_symmetry_order
_atom_site_calc_flag
_atom_site_refinement_flags_posn
_atom_site_refinement_flags_adp
_atom_site_refinement_flags_occupancy
_atom_site_disorder_assembly
_atom_site_disorder_group
S1 S 0.40126(3) 0.66640(2) 0.83648(6) 0.02482(16) Uani 1 1 d . . . . .
S2 S 0.59263(2) 0.72256(2) 0.92305(6) 0.02075(14) Uani 1 1 d . . . . .
F1 F 0.21359(6) 0.57166(5) 0.63304(13) 0.0309(4) Uani 1 1 d . . . . .
F2 F 0.16053(6) 0.49813(5) 0.68086(15) 0.0385(4) Uani 1 1 d . . . . .
F3 F 0.18836(7) 0.46992(6) 0.91392(16) 0.0450(5) Uani 1 1 d . . . . .
F4 F 0.27208(7) 0.51495(6) 1.10055(15) 0.0432(4) Uani 1 1 d . . . . .
F5 F 0.32782(6) 0.58656(5) 1.05346(13) 0.0334(4) Uani 1 1 d . . . . .
F6 F 0.41239(6) 0.84978(5) 0.38478(13) 0.0293(3) Uani 1 1 d . . . . .
F7 F 0.44070(7) 0.93742(6) 0.35439(17) 0.0456(4) Uani 1 1 d . . . . .
F8 F 0.45169(7) 1.00494(5) 0.52482(19) 0.0494(5) Uani 1 1 d . . . . .
F9 F 0.43745(7) 0.98137(6) 0.73049(18) 0.0478(5) Uani 1 1 d . . . . .
F10 F 0.40988(7) 0.89319(6) 0.76331(15) 0.0420(4) Uani 1 1 d . . . . .
O1 O 0.29509(7) 0.69715(6) 0.72121(15) 0.0211(4) Uani 1 1 d . . . . .
O2 O 0.32764(7) 0.77085(6) 0.63579(15) 0.0206(4) Uani 1 1 d . . . . .
C1 C 0.52694(10) 0.70382(9) 0.9158(2) 0.0214(5) Uani 1 1 d . . . . .
C2 C 0.51739(10) 0.65555(9) 0.9277(2) 0.0209(5) Uani 1 1 d . . . . .
C3 C 0.56751(10) 0.62367(9) 0.9766(2) 0.0242(6) Uani 1 1 d . . . . .
C4 C 0.57761(13) 0.58918(11) 0.9068(3) 0.0407(7) Uani 1 1 d . . . . .
H4 H 0.5524 0.5855 0.8237 0.049 Uiso 1 1 calc R U . . .
C5 C 0.62432(14) 0.55966(13) 0.9567(3) 0.0526(9) Uani 1 1 d . . . . .
H5 H 0.6313 0.5364 0.9075 0.063 Uiso 1 1 calc R U . . .
C6 C 0.66029(12) 0.56451(11) 1.0778(3) 0.0414(8) Uani 1 1 d . . . . .
H6 H 0.6917 0.5441 1.1126 0.050 Uiso 1 1 calc R U . . .
C7 C 0.65098(13) 0.59831(12) 1.1474(3) 0.0450(8) Uani 1 1 d . . . . .
H7 H 0.6760 0.6016 1.2307 0.054 Uiso 1 1 calc R U . . .
C8 C 0.60513(12) 0.62802(11) 1.0976(3) 0.0366(7) Uani 1 1 d . . . . .
H8 H 0.5993 0.6518 1.1470 0.044 Uiso 1 1 calc R U . . .
C9 C 0.46445(10) 0.63536(9) 0.9037(2) 0.0227(5) Uani 1 1 d . . . . .
C10 C 0.45278(10) 0.58864(9) 0.9253(2) 0.0267(6) Uani 1 1 d . . . . .
H10 H 0.4813 0.5654 0.9586 0.032 Uiso 1 1 calc R U . . .
C11 C 0.39672(11) 0.57938(9) 0.8943(2) 0.0266(6) Uani 1 1 d . . . . .
H11 H 0.3831 0.5493 0.9045 0.032 Uiso 1 1 calc R U . . .
C12 C 0.36106(10) 0.61868(9) 0.8457(2) 0.0224(5) Uani 1 1 d . . . . .
C13 C 0.30285(10) 0.62196(8) 0.8138(2) 0.0203(5) Uani 1 1 d . . . . .
C15 C 0.22919(10) 0.55816(9) 0.7495(2) 0.0215(5) Uani 1 1 d . . . . .
C16 C 0.20115(10) 0.52082(9) 0.7729(3) 0.0266(6) Uani 1 1 d . . . . .
C17 C 0.21540(10) 0.50625(9) 0.8908(3) 0.0296(6) Uani 1 1 d . . . . .
C18 C 0.25821(11) 0.52898(10) 0.9844(2) 0.0288(6) Uani 1 1 d . . . . .
C19 C 0.28652(10) 0.56529(9) 0.9590(2) 0.0254(6) Uani 1 1 d . . . . .
C20 C 0.27300(10) 0.58146(8) 0.8412(2) 0.0197(5) Uani 1 1 d . . . . .
C21 C 0.27020(10) 0.66167(9) 0.7608(2) 0.0212(5) Uani 1 1 d . . . . .
C22 C 0.21581(10) 0.67588(9) 0.7416(2) 0.0246(6) Uani 1 1 d . . . . .
H22 H 0.1893 0.6581 0.7602 0.030 Uiso 1 1 calc R U . . .
C23 C 0.20770(10) 0.72071(9) 0.6906(2) 0.0246(6) Uani 1 1 d . . . . .
H23 H 0.1746 0.7393 0.6680 0.030 Uiso 1 1 calc R U . . .
C24 C 0.25672(10) 0.73350(9) 0.6785(2) 0.0214(5) Uani 1 1 d . . . . .
C25 C 0.27486(10) 0.77333(9) 0.6370(2) 0.0210(5) Uani 1 1 d . . . . .
C26 C 0.25296(10) 0.81802(9) 0.5989(2) 0.0236(6) Uani 1 1 d . . . . .
H26 H 0.2169 0.8290 0.5896 0.028 Uiso 1 1 calc R U . . .
C27 C 0.29305(10) 0.84361(9) 0.5768(2) 0.0235(6) Uani 1 1 d . . . . .
H27 H 0.2898 0.8756 0.5511 0.028 Uiso 1 1 calc R U . . .
C28 C 0.33918(10) 0.81429(8) 0.5989(2) 0.0198(5) Uani 1 1 d . . . . .
C29 C 0.39124(10) 0.81952(8) 0.5893(2) 0.0204(5) Uani 1 1 d . . . . .
C30 C 0.40863(10) 0.86808(8) 0.5735(2) 0.0223(5) Uani 1 1 d . . . . .
C31 C 0.41836(10) 0.88150(9) 0.4725(2) 0.0240(6) Uani 1 1 d . . . . .
C32 C 0.43321(11) 0.92643(10) 0.4556(3) 0.0313(6) Uani 1 1 d . . . . .
C33 C 0.43920(11) 0.96052(9) 0.5422(3) 0.0336(7) Uani 1 1 d . . . . .
C34 C 0.43098(11) 0.94878(9) 0.6447(3) 0.0329(7) Uani 1 1 d . . . . .
C35 C 0.41617(11) 0.90346(9) 0.6602(3) 0.0274(6) Uani 1 1 d . . . . .
C36 C 0.42667(10) 0.78199(9) 0.5911(2) 0.0216(5) Uani 1 1 d . . . . .
C37 C 0.48266(10) 0.78582(9) 0.6025(2) 0.0234(6) Uani 1 1 d . . . . .
H37 H 0.5013 0.8153 0.6108 0.028 Uiso 1 1 calc R U . . .
C38 C 0.50799(10) 0.74363(9) 0.6005(2) 0.0250(6) Uani 1 1 d . . . . .
H38 H 0.5459 0.7414 0.6093 0.030 Uiso 1 1 calc R U . . .

loop_
_atom_site_aniso_label
_atom_site_aniso_U_11
_atom_site_aniso_U_22
_atom_site_aniso_U_33
_atom_site_aniso_U_23
_atom_site_aniso_U_13
_atom_site_aniso_U_12
S1 0.0154(3) 0.0210(3) 0.0355(4) 0.0068(3) 0.0077(3) -0.0011(3)
S2 0.0172(3) 0.0181(3) 0.0269(3) -0.0010(3) 0.0088(3) -0.0018(2)
F1 0.0341(8) 0.0316(9) 0.0239(8) 0.0002(7) 0.0085(7) -0.0053(7)
F2 0.0314(9) 0.0293(9) 0.0415(10) -0.0026(7) 0.0009(8) -0.0133(7)
F3 0.0356(9) 0.0382(10) 0.0506(11) 0.0178(8) 0.0064(8) -0.0166(8)
F4 0.0427(10) 0.0513(11) 0.0305(9) 0.0168(8) 0.0094(8) -0.0122(8)
F5 0.0301(8) 0.0367(9) 0.0253(8) 0.0028(7) 0.0029(7) -0.0109(7)
F6 0.0322(8) 0.0267(8) 0.0298(8) -0.0007(7) 0.0135(7) -0.0048(7)
F7 0.0512(11) 0.0363(10) 0.0536(11) 0.0133(8) 0.0258(9) -0.0091(8)
F8 0.0404(10) 0.0176(8) 0.0866(14) 0.0034(9) 0.0218(10) -0.0066(7)
F9 0.0419(10) 0.0335(10) 0.0684(13) -0.0253(9) 0.0227(9) -0.0064(8)
F10 0.0466(10) 0.0430(10) 0.0415(10) -0.0128(8) 0.0229(9) -0.0071(8)
O1 0.0177(8) 0.0184(9) 0.0267(10) 0.0044(7) 0.0083(7) 0.0011(7)
O2 0.0183(8) 0.0183(9) 0.0264(10) 0.0041(7) 0.0104(8) 0.0020(7)
C1 0.0159(11) 0.0223(13) 0.0236(14) -0.0009(11) 0.0055(11) -0.0031(10)
C2 0.0191(12) 0.0227(13) 0.0203(13) 0.0017(10) 0.0074(11) -0.0003(10)
C3 0.0167(12) 0.0226(13) 0.0304(15) 0.0065(11) 0.0066(11) -0.0026(10)
C4 0.0347(16) 0.0418(18) 0.0348(17) -0.0077(14) 0.0031(14) 0.0092(14)
C5 0.0413(18) 0.053(2) 0.055(2) -0.0067(17) 0.0098(17) 0.0213(17)
C6 0.0250(15) 0.0457(19) 0.047(2) 0.0128(16) 0.0075(14) 0.0127(14)
C7 0.0358(17) 0.057(2) 0.0294(17) 0.0121(16) 0.0005(14) 0.0078(16)
C8 0.0328(15) 0.0444(18) 0.0277(16) 0.0039(14) 0.0070(13) 0.0104(14)
C9 0.0180(12) 0.0245(14) 0.0238(14) 0.0057(11) 0.0066(11) 0.0017(10)
C10 0.0193(12) 0.0214(13) 0.0354(16) 0.0069(11) 0.0070(12) 0.0032(11)
C11 0.0234(13) 0.0203(13) 0.0353(15) 0.0073(12) 0.0110(12) -0.0009(11)
C12 0.0199(12) 0.0224(13) 0.0243(14) 0.0026(11) 0.0084(11) -0.0029(10)
C13 0.0187(12) 0.0193(12) 0.0224(13) 0.0009(10) 0.0077(11) -0.0040(10)
C15 0.0221(12) 0.0217(13) 0.0211(14) 0.0009(10) 0.0090(11) -0.0002(10)
C16 0.0169(12) 0.0235(14) 0.0352(16) 0.0000(12) 0.0061(12) -0.0033(11)
C17 0.0201(13) 0.0247(14) 0.0418(17) 0.0084(12) 0.0103(12) -0.0058(11)
C18 0.0276(14) 0.0312(15) 0.0265(15) 0.0085(12) 0.0098(12) -0.0028(12)
C19 0.0189(12) 0.0267(14) 0.0271(15) -0.0006(11) 0.0058(11) -0.0042(11)
C20 0.0147(11) 0.0206(13) 0.0246(14) 0.0003(10) 0.0088(10) 0.0003(10)
C21 0.0186(12) 0.0233(13) 0.0215(13) 0.0002(10) 0.0080(11) -0.0082(10)
C22 0.0156(12) 0.0292(15) 0.0279(14) -0.0010(11) 0.0077(11) -0.0035(11)
C23 0.0169(12) 0.0282(14) 0.0282(14) 0.0031(12) 0.0086(11) 0.0016(11)
C24 0.0199(12) 0.0202(13) 0.0218(13) 0.0018(10) 0.0060(11) 0.0039(10)
C25 0.0148(11) 0.0224(13) 0.0260(14) -0.0016(11) 0.0084(11) 0.0010(10)
C26 0.0200(12) 0.0228(13) 0.0281(14) 0.0018(11) 0.0099(11) 0.0043(11)
C27 0.0262(13) 0.0178(13) 0.0279(14) 0.0027(11) 0.0123(12) 0.0023(11)
C28 0.0204(12) 0.0174(12) 0.0219(13) 0.0012(10) 0.0088(11) 0.0006(10)
C29 0.0193(12) 0.0186(13) 0.0224(13) 0.0025(10) 0.0074(11) 0.0002(10)
C30 0.0151(11) 0.0180(13) 0.0322(15) -0.0012(11) 0.0080(11) 0.0031(10)
C31 0.0170(12) 0.0181(13) 0.0339(15) -0.0001(11) 0.0071(11) 0.0010(10)
C32 0.0236(13) 0.0292(15) 0.0407(17) 0.0099(13) 0.0127(13) -0.0012(12)
C33 0.0216(13) 0.0192(14) 0.056(2) 0.0014(13) 0.0111(14) -0.0030(11)
C34 0.0213(13) 0.0216(14) 0.0531(19) -0.0142(13) 0.0123(13) -0.0031(11)
C35 0.0237(13) 0.0263(15) 0.0348(16) -0.0041(12) 0.0145(12) 0.0000(11)
C36 0.0210(12) 0.0187(13) 0.0228(13) 0.0040(10) 0.0067(11) 0.0010(10)
C37 0.0191(12) 0.0179(13) 0.0309(15) 0.0012(11) 0.0078(11) -0.0018(10)
C38 0.0197(12) 0.0224(14) 0.0314(15) -0.0003(11) 0.0087(12) -0.0003(11)

loop_
_atom_type_symbol
_atom_type_description
_atom_type_scat_dispersion_real
_atom_type_scat_dispersion_imag
_atom_type_scat_source
C C 0.0033 0.0016 'International Tables Vol C Tables 4.2.6.8 and 6.1.1.4'
H H 0.0000 0.0000 'International Tables Vol C Tables 4.2.6.8 and 6.1.1.4'
O O 0.0106 0.0060 'International Tables Vol C Tables 4.2.6.8 and 6.1.1.4'
F F 0.0171 0.0103 'International Tables Vol C Tables 4.2.6.8 and 6.1.1.4'
S S 0.1246 0.1234 'International Tables Vol C Tables 4.2.6.8 and 6.1.1.4'
Cl Cl 0.1484 0.1585 'International Tables Vol C Tables 4.2.6.8 and 6.1.1.4'

loop_
_geom_angle_atom_site_label_1
_geom_angle_atom_site_label_2
_geom_angle_atom_site_label_3
_geom_angle
_geom_angle_site_symmetry_1
_geom_angle_site_symmetry_3
_geom_angle_publ_flag
C12 S1 C9 93.21(12) . . ?
C36 S2 C1 92.95(12) 2_656 . ?
C21 O1 C24 107.59(18) . . ?
C25 O2 C28 107.67(17) . . ?
C2 C1 C38 131.4(2) . 2_656 ?
C2 C1 S2 119.76(18) . . ?
C38 C1 S2 108.85(18) 2_656 . ?
C1 C2 C9 124.9(2) . . ?
C1 C2 C3 117.7(2) . . ?
C9 C2 C3 117.3(2) . . ?
C4 C3 C8 118.0(3) . . ?
C4 C3 C2 122.7(2) . . ?
C8 C3 C2 119.3(2) . . ?
C3 C4 C5 120.8(3) . . ?
C3 C4 H4 119.6 . . ?
C5 C4 H4 119.6 . . ?
C6 C5 C4 119.6(3) . . ?
C6 C5 H5 120.2 . . ?
C4 C5 H5 120.2 . . ?
C7 C6 C5 120.3(3) . . ?
C7 C6 H6 119.9 . . ?
C5 C6 H6 119.9 . . ?
C6 C7 C8 120.2(3) . . ?
C6 C7 H7 119.9 . . ?
C8 C7 H7 119.9 . . ?
C7 C8 C3 121.1(3) . . ?
C7 C8 H8 119.4 . . ?
C3 C8 H8 119.4 . . ?
C10 C9 C2 127.7(2) . . ?
C10 C9 S1 109.07(18) . . ?
C2 C9 S1 123.25(19) . . ?
C11 C10 C9 114.4(2) . . ?
C11 C10 H10 122.8 . . ?
C9 C10 H10 122.8 . . ?
C10 C11 C12 114.0(2) . . ?
C10 C11 H11 123.0 . . ?
C12 C11 H11 123.0 . . ?
C13 C12 C11 128.2(2) . . ?
C13 C12 S1 122.64(19) . . ?
C11 C12 S1 109.14(18) . . ?
C21 C13 C12 124.4(2) . . ?
C21 C13 C20 116.4(2) . . ?
C12 C13 C20 119.1(2) . . ?
F1 C15 C16 117.9(2) . . ?
F1 C15 C20 119.6(2) . . ?
C16 C15 C20 122.5(2) . . ?
F2 C16 C17 119.8(2) . . ?
F2 C16 C15 120.4(2) . . ?
C17 C16 C15 119.8(2) . . ?
F3 C17 C16 120.0(2) . . ?
F3 C17 C18 120.7(2) . . ?
C16 C17 C18 119.3(2) . . ?
F4 C18 C19 120.5(2) . . ?
F4 C18 C17 119.5(2) . . ?
C19 C18 C17 120.0(2) . . ?
F5 C19 C18 117.8(2) . . ?
F5 C19 C20 119.7(2) . . ?
C18 C19 C20 122.5(2) . . ?
C19 C20 C15 115.9(2) . . ?
C19 C20 C13 122.5(2) . . ?
C15 C20 C13 121.6(2) . . ?
O1 C21 C22 108.5(2) . . ?
O1 C21 C13 117.4(2) . . ?
C22 C21 C13 134.0(2) . . ?
C23 C22 C21 107.4(2) . . ?
C23 C22 H22 126.3 . . ?
C21 C22 H22 126.3 . . ?
C24 C23 C22 107.6(2) . . ?
C24 C23 H23 126.2 . . ?
C22 C23 H23 126.2 . . ?
O1 C24 C23 108.9(2) . . ?
O1 C24 C25 116.1(2) . . ?
C23 C24 C25 135.1(2) . . ?
O2 C25 C26 108.7(2) . . ?
O2 C25 C24 116.4(2) . . ?
C26 C25 C24 134.8(2) . . ?
C27 C26 C25 107.6(2) . . ?
C27 C26 H26 126.2 . . ?
C25 C26 H26 126.2 . . ?
C26 C27 C28 108.0(2) . . ?
C26 C27 H27 126.0 . . ?
C28 C27 H27 126.0 . . ?
O2 C28 C27 108.1(2) . . ?
O2 C28 C29 117.3(2) . . ?
C27 C28 C29 134.5(2) . . ?
C36 C29 C28 124.4(2) . . ?
C36 C29 C30 118.3(2) . . ?
C28 C29 C30 117.3(2) . . ?
C31 C30 C35 115.6(2) . . ?
C31 C30 C29 122.6(2) . . ?
C35 C30 C29 121.9(2) . . ?
F6 C31 C32 117.2(2) . . ?
F6 C31 C30 119.7(2) . . ?
C32 C31 C30 123.1(2) . . ?
F7 C32 C31 120.2(3) . . ?
F7 C32 C33 120.3(2) . . ?
C31 C32 C33 119.6(3) . . ?
F8 C33 C34 120.3(3) . . ?
F8 C33 C32 120.2(3) . . ?
C34 C33 C32 119.5(2) . . ?
F9 C34 C33 120.2(2) . . ?
F9 C34 C35 119.7(3) . . ?
C33 C34 C35 120.1(3) . . ?
F10 C35 C34 118.2(2) . . ?
F10 C35 C30 119.7(2) . . ?
C34 C35 C30 122.1(3) . . ?
C29 C36 C37 126.1(2) . . ?
C29 C36 S2 124.71(19) . 2_656 ?
C37 C36 S2 109.17(18) . 2_656 ?
C38 C37 C36 114.6(2) . . ?
C38 C37 H37 122.7 . . ?
C36 C37 H37 122.7 . . ?
C37 C38 C1 114.4(2) . 2_656 ?
C37 C38 H38 122.8 . . ?
C1 C38 H38 122.8 2_656 . ?

loop_
_geom_bond_atom_site_label_1
_geom_bond_atom_site_label_2
_geom_bond_distance
_geom_bond_site_symmetry_2
_geom_bond_publ_flag
S1 C12 1.740(2) . ?
S1 C9 1.747(2) . ?
S2 C36 1.746(3) 2_656 ?
S2 C1 1.757(2) . ?
F1 C15 1.342(3) . ?
F2 C16 1.343(3) . ?
F3 C17 1.337(3) . ?
F4 C18 1.348(3) . ?
F5 C19 1.347(3) . ?
F6 C31 1.343(3) . ?
F7 C32 1.340(3) . ?
F8 C33 1.337(3) . ?
F9 C34 1.341(3) . ?
F10 C35 1.341(3) . ?
O1 C21 1.379(3) . ?
O1 C24 1.380(3) . ?
O2 C25 1.380(3) . ?
O2 C28 1.381(3) . ?
C1 C2 1.408(3) . ?
C1 C38 1.412(3) 2_656 ?
C2 C9 1.409(3) . ?
C2 C3 1.497(3) . ?
C3 C4 1.378(4) . ?
C3 C8 1.387(4) . ?
C4 C5 1.395(4) . ?
C4 H4 0.9500 . ?
C5 C6 1.378(5) . ?
C5 H5 0.9500 . ?
C6 C7 1.354(5) . ?
C6 H6 0.9500 . ?
C7 C8 1.382(4) . ?
C7 H7 0.9500 . ?
C8 H8 0.9500 . ?
C9 C10 1.406(4) . ?
C10 C11 1.376(3) . ?
C10 H10 0.9500 . ?
C11 C12 1.415(4) . ?
C11 H11 0.9500 . ?
C12 C13 1.406(3) . ?
C13 C21 1.398(3) . ?
C13 C20 1.495(3) . ?
C15 C16 1.377(4) . ?
C15 C20 1.388(3) . ?
C16 C17 1.370(4) . ?
C17 C18 1.379(4) . ?
C18 C19 1.369(4) . ?
C19 C20 1.386(4) . ?
C21 C22 1.397(3) . ?
C22 C23 1.389(4) . ?
C22 H22 0.9500 . ?
C23 C24 1.387(3) . ?
C23 H23 0.9500 . ?
C24 C25 1.391(3) . ?
C25 C26 1.388(3) . ?
C26 C27 1.380(3) . ?
C26 H26 0.9500 . ?
C27 C28 1.394(3) . ?
C27 H27 0.9500 . ?
C28 C29 1.412(3) . ?
C29 C36 1.401(3) . ?
C29 C30 1.485(3) . ?
C30 C31 1.385(4) . ?
C30 C35 1.400(4) . ?
C31 C32 1.370(4) . ?
C32 C33 1.379(4) . ?
C33 C34 1.370(4) . ?
C34 C35 1.375(4) . ?
C36 C37 1.410(3) . ?
C36 S2 1.746(3) 2_656 ?
C37 C38 1.370(3) . ?
C37 H37 0.9500 . ?
C38 C1 1.411(3) 2_656 ?
C38 H38 0.9500 . ?

loop_
_geom_torsion_atom_site_label_1
_geom_torsion_atom_site_label_2
_geom_torsion_atom_site_label_3
_geom_torsion_atom_site_label_4
_geom_torsion
_geom_torsion_site_symmetry_1
_geom_torsion_site_symmetry_2
_geom_torsion_site_symmetry_3
_geom_torsion_site_symmetry_4
_geom_torsion_publ_flag
C36 S2 C1 C2 -177.6(2) 2_656 . . . ?
C36 S2 C1 C38 1.6(2) 2_656 . . 2_656 ?
C38 C1 C2 C9 12.0(4) 2_656 . . . ?
S2 C1 C2 C9 -169.0(2) . . . . ?
C38 C1 C2 C3 -164.1(3) 2_656 . . . ?
S2 C1 C2 C3 14.9(3) . . . . ?
C1 C2 C3 C4 -113.1(3) . . . . ?
C9 C2 C3 C4 70.6(3) . . . . ?
C1 C2 C3 C8 68.1(3) . . . . ?
C9 C2 C3 C8 -108.2(3) . . . . ?
C8 C3 C4 C5 -0.1(5) . . . . ?
C2 C3 C4 C5 -178.8(3) . . . . ?
C3 C4 C5 C6 1.1(5) . . . . ?
C4 C5 C6 C7 -1.3(5) . . . . ?
C5 C6 C7 C8 0.4(5) . . . . ?
C6 C7 C8 C3 0.7(5) . . . . ?
C4 C3 C8 C7 -0.9(4) . . . . ?
C2 C3 C8 C7 178.0(3) . . . . ?
C1 C2 C9 C10 -173.0(3) . . . . ?
C3 C2 C9 C10 3.1(4) . . . . ?
C1 C2 C9 S1 8.6(4) . . . . ?
C3 C2 C9 S1 -175.31(19) . . . . ?
C12 S1 C9 C10 3.1(2) . . . . ?
C12 S1 C9 C2 -178.2(2) . . . . ?
C2 C9 C10 C11 178.9(3) . . . . ?
S1 C9 C10 C11 -2.5(3) . . . . ?
C9 C10 C11 C12 0.3(4) . . . . ?
C10 C11 C12 C13 -174.9(3) . . . . ?
C10 C11 C12 S1 2.1(3) . . . . ?
C9 S1 C12 C13 174.2(2) . . . . ?
C9 S1 C12 C11 -3.0(2) . . . . ?
C11 C12 C13 C21 -176.9(3) . . . . ?
S1 C12 C13 C21 6.5(4) . . . . ?
C11 C12 C13 C20 5.4(4) . . . . ?
S1 C12 C13 C20 -171.23(18) . . . . ?
F1 C15 C16 F2 1.7(4) . . . . ?
C20 C15 C16 F2 -177.3(2) . . . . ?
F1 C15 C16 C17 -179.3(2) . . . . ?
C20 C15 C16 C17 1.7(4) . . . . ?
F2 C16 C17 F3 -0.9(4) . . . . ?
C15 C16 C17 F3 -179.8(2) . . . . ?
F2 C16 C17 C18 178.2(2) . . . . ?
C15 C16 C17 C18 -0.7(4) . . . . ?
F3 C17 C18 F4 -1.3(4) . . . . ?
C16 C17 C18 F4 179.5(2) . . . . ?
F3 C17 C18 C19 178.2(2) . . . . ?
C16 C17 C18 C19 -0.9(4) . . . . ?
F4 C18 C19 F5 -0.8(4) . . . . ?
C17 C18 C19 F5 179.7(2) . . . . ?
F4 C18 C19 C20 -178.8(2) . . . . ?
C17 C18 C19 C20 1.7(4) . . . . ?
F5 C19 C20 C15 -178.7(2) . . . . ?
C18 C19 C20 C15 -0.8(4) . . . . ?
F5 C19 C20 C13 0.3(4) . . . . ?
C18 C19 C20 C13 178.3(2) . . . . ?
F1 C15 C20 C19 -179.9(2) . . . . ?
C16 C15 C20 C19 -0.9(4) . . . . ?
F1 C15 C20 C13 1.0(3) . . . . ?
C16 C15 C20 C13 -180.0(2) . . . . ?
C21 C13 C20 C19 -117.3(3) . . . . ?
C12 C13 C20 C19 60.5(3) . . . . ?
C21 C13 C20 C15 61.7(3) . . . . ?
C12 C13 C20 C15 -120.5(3) . . . . ?
C24 O1 C21 C22 0.5(3) . . . . ?
C24 O1 C21 C13 -176.9(2) . . . . ?
C12 C13 C21 O1 9.8(4) . . . . ?
C20 C13 C21 O1 -172.4(2) . . . . ?
C12 C13 C21 C22 -166.7(3) . . . . ?
C20 C13 C21 C22 11.1(4) . . . . ?
O1 C21 C22 C23 -0.4(3) . . . . ?
C13 C21 C22 C23 176.3(3) . . . . ?
C21 C22 C23 C24 0.2(3) . . . . ?
C21 O1 C24 C23 -0.4(3) . . . . ?
C21 O1 C24 C25 178.5(2) . . . . ?
C22 C23 C24 O1 0.1(3) . . . . ?
C22 C23 C24 C25 -178.5(3) . . . . ?
C28 O2 C25 C26 1.0(3) . . . . ?
C28 O2 C25 C24 -176.6(2) . . . . ?
O1 C24 C25 O2 4.1(3) . . . . ?
C23 C24 C25 O2 -177.4(3) . . . . ?
O1 C24 C25 C26 -172.8(3) . . . . ?
C23 C24 C25 C26 5.7(5) . . . . ?
O2 C25 C26 C27 -1.4(3) . . . . ?
C24 C25 C26 C27 175.6(3) . . . . ?
C25 C26 C27 C28 1.3(3) . . . . ?
C25 O2 C28 C27 -0.2(3) . . . . ?
C25 O2 C28 C29 -179.1(2) . . . . ?
C26 C27 C28 O2 -0.6(3) . . . . ?
C26 C27 C28 C29 177.9(3) . . . . ?
O2 C28 C29 C36 13.0(4) . . . . ?
C27 C28 C29 C36 -165.4(3) . . . . ?
O2 C28 C29 C30 -168.4(2) . . . . ?
C27 C28 C29 C30 13.2(4) . . . . ?
C36 C29 C30 C31 58.8(3) . . . . ?
C28 C29 C30 C31 -119.8(3) . . . . ?
C36 C29 C30 C35 -121.3(3) . . . . ?
C28 C29 C30 C35 60.0(3) . . . . ?
C35 C30 C31 F6 179.7(2) . . . . ?
C29 C30 C31 F6 -0.4(3) . . . . ?
C35 C30 C31 C32 -1.4(4) . . . . ?
C29 C30 C31 C32 178.5(2) . . . . ?
F6 C31 C32 F7 0.6(4) . . . . ?
C30 C31 C32 F7 -178.4(2) . . . . ?
F6 C31 C32 C33 179.2(2) . . . . ?
C30 C31 C32 C33 0.2(4) . . . . ?
F7 C32 C33 F8 1.0(4) . . . . ?
C31 C32 C33 F8 -177.6(2) . . . . ?
F7 C32 C33 C34 179.5(2) . . . . ?
C31 C32 C33 C34 0.9(4) . . . . ?
F8 C33 C34 F9 -2.5(4) . . . . ?
C32 C33 C34 F9 179.0(2) . . . . ?
F8 C33 C34 C35 177.7(2) . . . . ?
C32 C33 C34 C35 -0.8(4) . . . . ?
F9 C34 C35 F10 -1.5(4) . . . . ?
C33 C34 C35 F10 178.4(2) . . . . ?
F9 C34 C35 C30 179.7(2) . . . . ?
C33 C34 C35 C30 -0.4(4) . . . . ?
C31 C30 C35 F10 -177.3(2) . . . . ?
C29 C30 C35 F10 2.8(4) . . . . ?
C31 C30 C35 C34 1.5(4) . . . . ?
C29 C30 C35 C34 -178.4(2) . . . . ?
C28 C29 C36 C37 -168.6(3) . . . . ?
C30 C29 C36 C37 12.9(4) . . . . ?
C28 C29 C36 S2 12.5(4) . . . 2_656 ?
C30 C29 C36 S2 -166.07(19) . . . 2_656 ?
C29 C36 C37 C38 -179.4(2) . . . . ?
S2 C36 C37 C38 -0.3(3) 2_656 . . . ?
C36 C37 C38 C1 1.6(3) . . . 2_656 ?

loop_
_platon_squeeze_void_nr
_platon_squeeze_void_average_x
_platon_squeeze_void_average_y
_platon_squeeze_void_average_z
_platon_squeeze_void_volume
_platon_squeeze_void_count_electrons
_platon_squeeze_void_content
1 0.659 0.250 -0.091 1327 445 ' '
2 0.159 0.750 -0.091 1327 445 ' '
